data_7040132
loop_
_publ_author_name
'Gianopoulos, Christopher G.'
'Kumar, Nishant'
'Zhao, Yihong'
'Jia, Li'
'Kirschbaum, Kristin'
'Mason, Mark R.'

_publ_section_title
;
 Aluminum alkoxide, amide and halide complexes supported by a bulky
 dipyrromethene ligand: synthesis, characterization, and preliminary
 \e-caprolactone polymerization activity.
;
_journal_issue 35
_journal_name_full 'Dalton transactions (Cambridge, England : 2003)'
_journal_page_first 13787
_journal_page_last 13797
_journal_paper_doi 10.1039/c6dt02449a
_journal_volume 45
_journal_year 2016
_chemical_formula_moiety 'C37 H43 Al N4'
_chemical_formula_sum 'C37 H43 Al N4'
_chemical_formula_weight 570.73
_space_group_crystal_system monoclinic
_space_group_IT_number 14
_space_group_name_Hall '-P 2yn'
_space_group_name_H-M_alt 'P 1 21/n 1'
_symmetry_space_group_name_Hall '-P 2yn'
_symmetry_space_group_name_H-M 'P 1 21/n 1'
_atom_sites_solution_hydrogens mixed
_atom_sites_solution_primary direct
_atom_sites_solution_secondary difmap
_audit_creation_method SHELXL-2014/7
_audit_update_record
;
2016-05-17 deposited with the CCDC.
2016-07-20 downloaded from the CCDC.
;
_cell_angle_alpha 90
_cell_angle_beta 93.011(3)
_cell_angle_gamma 90
_cell_formula_units_Z 4
_cell_length_a 10.1588(17)
_cell_length_b 16.568(3)
_cell_length_c 19.274(3)
_cell_measurement_reflns_used 9971
_cell_measurement_temperature 120(2)
_cell_measurement_theta_max 31.071
_cell_measurement_theta_min 2.220
_cell_volume 3239.5(9)
_computing_structure_refinement 'SHELXL-2014/7 (Sheldrick, 2014)'
_diffrn_ambient_temperature 120(2)
_diffrn_measured_fraction_theta_full 1.000
_diffrn_measured_fraction_theta_max 1.000
_diffrn_measurement_device_type 'Bruker Duo with Apex II CCD'
_diffrn_measurement_method omega-scan
_diffrn_radiation_type MoK\a
_diffrn_radiation_wavelength 0.71073
_diffrn_reflns_av_R_equivalents 0.0392
_diffrn_reflns_av_unetI/netI 0.0285
_diffrn_reflns_Laue_measured_fraction_full 1.000
_diffrn_reflns_Laue_measured_fraction_max 1.000
_diffrn_reflns_limit_h_max 13
_diffrn_reflns_limit_h_min -13
_diffrn_reflns_limit_k_max 21
_diffrn_reflns_limit_k_min -21
_diffrn_reflns_limit_l_max 25
_diffrn_reflns_limit_l_min -25
_diffrn_reflns_number 44155
_diffrn_reflns_point_group_measured_fraction_full 1.000
_diffrn_reflns_point_group_measured_fraction_max 1.000
_diffrn_reflns_theta_full 26.000
_diffrn_reflns_theta_max 28.000
_diffrn_reflns_theta_min 1.622
_diffrn_source 'fine-focus sealed tube'
_exptl_absorpt_coefficient_mu 0.094
_exptl_absorpt_correction_T_max 0.7461
_exptl_absorpt_correction_T_min 0.7004
_exptl_absorpt_correction_type multi-scan
_exptl_absorpt_process_details 'sadabs (Sheldrick, 1997)'
_exptl_crystal_colour 'dark red'
_exptl_crystal_density_diffrn 1.170
_exptl_crystal_description chunk
_exptl_crystal_F_000 1224
_exptl_crystal_size_max 0.20
_exptl_crystal_size_mid 0.18
_exptl_crystal_size_min 0.16
_refine_diff_density_max 0.527
_refine_diff_density_min -0.267
_refine_diff_density_rms 0.047
_refine_ls_extinction_method none
_refine_ls_goodness_of_fit_ref 1.060
_refine_ls_hydrogen_treatment mixed
_refine_ls_matrix_type full
_refine_ls_number_parameters 527
_refine_ls_number_reflns 7830
_refine_ls_number_restraints 0
_refine_ls_restrained_S_all 1.060
_refine_ls_R_factor_all 0.0627
_refine_ls_R_factor_gt 0.0426
_refine_ls_shift/su_max 0.001
_refine_ls_shift/su_mean 0.000
_refine_ls_structure_factor_coef Fsqd
_refine_ls_weighting_details 'w=1/[\s^2^(Fo^2^)+(0.0592P)^2^+0.9347P] where P=(Fo^2^+2Fc^2^)/3'
_refine_ls_weighting_scheme calc
_refine_ls_wR_factor_gt 0.1084
_refine_ls_wR_factor_ref 0.1161
_reflns_Friedel_coverage 0.000
_reflns_number_gt 6054
_reflns_number_total 7830
_reflns_threshold_expression 'I > 2\s(I)'
_cod_data_source_file c6dt02449a2.cif
_cod_data_source_block 6
_cod_depositor_comments 'Adding full bibliography for 7040128--7040134.cif.'
_cod_original_cell_volume 3239.6(9)
_cod_database_code 7040132
_shelx_shelxl_version_number 2014/7
_shelx_space_group_comment
;
The symmetry employed for this shelxl refinement is uniquely defined
by the following loop, which should always be used as a source of
symmetry information in preference to the above space-group names.
They are only intended as comments.
;

loop_
_space_group_symop_operation_xyz
'x, y, z'
'-x+1/2, y+1/2, -z+1/2'
'-x, -y, -z'
'x-1/2, -y-1/2, z-1/2'

loop_
_atom_site_label
_atom_site_type_symbol
_atom_site_fract_x
_atom_site_fract_y
_atom_site_fract_z
_atom_site_U_iso_or_equiv
_atom_site_adp_type
_atom_site_occupancy
_atom_site_site_symmetry_order
_atom_site_calc_flag
_atom_site_refinement_flags_posn
_atom_site_refinement_flags_adp
_atom_site_refinement_flags_occupancy
_atom_site_disorder_assembly
_atom_site_disorder_group
Al1 Al 0.20540(4) 0.70965(2) 0.01998(2) 0.01644(10) Uani 1 1 d . . . . .
N1 N 0.18536(11) 0.79028(6) -0.05204(6) 0.0159(2) Uani 1 1 d . . . . .
N2 N 0.30332(11) 0.78013(6) 0.08240(6) 0.0159(2) Uani 1 1 d . . . . .
N3 N 0.04843(13) 0.69147(8) 0.05620(7) 0.0280(3) Uani 1 1 d . . . . .
N4 N 0.30270(14) 0.62615(8) -0.00685(7) 0.0307(3) Uani 1 1 d . . . . .
C1 C 0.25460(13) 0.90808(8) 0.02020(7) 0.0157(3) Uani 1 1 d . . . . .
C2 C 0.19239(13) 0.87374(8) -0.03964(7) 0.0160(3) Uani 1 1 d . . . . .
C3 C 0.13519(14) 0.91451(8) -0.09856(7) 0.0191(3) Uani 1 1 d . . . . .
H3 H 0.1266(15) 0.9727(10) -0.1038(8) 0.020(4) Uiso 1 1 d . . . . .
C4 C 0.09712(14) 0.85649(8) -0.14684(7) 0.0209(3) Uani 1 1 d . . . . .
H4 H 0.0582(16) 0.8642(10) -0.1934(9) 0.023(4) Uiso 1 1 d . . . . .
C5 C 0.12994(13) 0.78080(8) -0.11717(7) 0.0168(3) Uani 1 1 d . . . . .
C6 C 0.12400(13) 0.70087(8) -0.15272(7) 0.0168(3) Uani 1 1 d . . . . .
C7 C 0.02155(13) 0.64535(8) -0.14431(7) 0.0178(3) Uani 1 1 d . . . . .
C8 C 0.02718(14) 0.57009(8) -0.17668(7) 0.0191(3) Uani 1 1 d . . . . .
H8 H -0.0457(16) 0.5313(10) -0.1701(8) 0.020(4) Uiso 1 1 d . . . . .
C9 C 0.12828(14) 0.54988(8) -0.21937(7) 0.0200(3) Uani 1 1 d . . . . .
C10 C 0.22525(14) 0.60742(9) -0.23002(7) 0.0217(3) Uani 1 1 d . . . . .
H10 H 0.2952(16) 0.5963(10) -0.2601(8) 0.025(4) Uiso 1 1 d . . . . .
C11 C 0.22543(14) 0.68245(8) -0.19744(7) 0.0197(3) Uani 1 1 d . . . . .
C12 C -0.09738(14) 0.66691(9) -0.10465(8) 0.0252(3) Uani 1 1 d . . . . .
H12A H -0.1392 0.6174 -0.0887 0.038 Uiso 1 1 calc R U . . .
H12B H -0.1603 0.6970 -0.1350 0.038 Uiso 1 1 calc R U . . .
H12C H -0.0700 0.7003 -0.0645 0.038 Uiso 1 1 calc R U . . .
H14B H 0.299(2) 0.7872(13) -0.2393(11) 0.048(6) Uiso 1 1 d . . . . .
H14A H 0.374(2) 0.7664(13) -0.1691(12) 0.056(6) Uiso 1 1 d . . . . .
C13 C 0.13313(18) 0.46835(9) -0.25422(9) 0.0282(3) Uani 1 1 d . . . . .
H13B H 0.165(2) 0.4717(15) -0.2997(14) 0.075(8) Uiso 1 1 d . . . . .
H13A H 0.193(3) 0.4307(17) -0.2311(14) 0.086(9) Uiso 1 1 d . . . . .
H13 H 0.050(3) 0.4414(17) -0.2587(14) 0.088(9) Uiso 1 1 d . . . . .
C14 C 0.33265(16) 0.74265(10) -0.21098(9) 0.0285(3) Uani 1 1 d . . . . .
H14 H 0.403(2) 0.7202(13) -0.2363(11) 0.056(6) Uiso 1 1 d . . . . .
C15 C 0.31062(13) 0.86422(8) 0.07665(7) 0.0158(3) Uani 1 1 d . . . . .
C16 C 0.38828(13) 0.89424(8) 0.13461(7) 0.0185(3) Uani 1 1 d . . . . .
H16 H 0.4110(17) 0.9513(11) 0.1433(9) 0.031(5) Uiso 1 1 d . . . . .
C17 C 0.42706(14) 0.82889(8) 0.17469(7) 0.0198(3) Uani 1 1 d . . . . .
H17 H 0.4811(17) 0.8294(10) 0.2153(9) 0.026(4) Uiso 1 1 d . . . . .
C18 C 0.37259(13) 0.75959(8) 0.14184(7) 0.0167(3) Uani 1 1 d . . . . .
C19 C 0.38109(13) 0.67521(8) 0.16803(7) 0.0162(3) Uani 1 1 d . . . . .
C20 C 0.28150(13) 0.64558(8) 0.20898(7) 0.0180(3) Uani 1 1 d . . . . .
C21 C 0.28796(14) 0.56570(9) 0.23138(7) 0.0203(3) Uani 1 1 d . . . . .
H21 H 0.2188(16) 0.5449(10) 0.2584(8) 0.023(4) Uiso 1 1 d . . . . .
C22 C 0.39146(14) 0.51501(8) 0.21535(7) 0.0208(3) Uani 1 1 d . . . . .
C23 C 0.49251(14) 0.54699(8) 0.17762(7) 0.0202(3) Uani 1 1 d . . . . .
H23 H 0.5657(18) 0.5142(11) 0.1659(9) 0.030(4) Uiso 1 1 d . . . . .
C24 C 0.48982(13) 0.62647(8) 0.15392(7) 0.0184(3) Uani 1 1 d . . . . .
C25 C 0.16972(16) 0.69901(10) 0.22920(9) 0.0258(3) Uani 1 1 d . . . . .
H25A H 0.201(2) 0.7495(14) 0.2499(11) 0.055(6) Uiso 1 1 d . . . . .
H25B H 0.116(2) 0.7160(15) 0.1917(14) 0.073(8) Uiso 1 1 d . . . . .
H25 H 0.115(2) 0.6738(13) 0.2615(12) 0.056(6) Uiso 1 1 d . . . . .
C26 C 0.39419(19) 0.42804(10) 0.23873(10) 0.0324(4) Uani 1 1 d . . . . .
H26A H 0.451(2) 0.4221(13) 0.2797(12) 0.060(7) Uiso 1 1 d . . . . .
H26B H 0.430(2) 0.3909(13) 0.2023(11) 0.055(6) Uiso 1 1 d . . . . .
H26 H 0.310(2) 0.4093(13) 0.2529(11) 0.056(6) Uiso 1 1 d . . . . .
C27 C 0.60260(17) 0.65981(11) 0.11496(9) 0.0298(3) Uani 1 1 d . . . . .
H27A H 0.654(2) 0.7006(14) 0.1446(12) 0.060(7) Uiso 1 1 d . . . . .
H27B H 0.660(2) 0.6167(13) 0.1024(11) 0.052(6) Uiso 1 1 d . . . . .
H27 H 0.567(2) 0.6879(14) 0.0702(12) 0.063(7) Uiso 1 1 d . . . . .
C28 C 0.26812(13) 0.99776(8) 0.02449(7) 0.0169(3) Uani 1 1 d . . . . .
C29 C 0.21237(15) 1.04019(9) 0.07827(8) 0.0224(3) Uani 1 1 d . . . . .
H29 H 0.1591(18) 1.0108(11) 0.1103(10) 0.037(5) Uiso 1 1 d . . . . .
C30 C 0.23232(16) 1.12256(9) 0.08571(8) 0.0262(3) Uani 1 1 d . . . . .
H30 H 0.1916(19) 1.1510(12) 0.1237(10) 0.043(5) Uiso 1 1 d . . . . .
C31 C 0.30851(15) 1.16363(9) 0.03979(8) 0.0255(3) Uani 1 1 d . . . . .
H31 H 0.3219(18) 1.2217(12) 0.0451(10) 0.039(5) Uiso 1 1 d . . . . .
C32 C 0.36306(15) 1.12268(9) -0.01439(8) 0.0261(3) Uani 1 1 d . . . . .
H32 H 0.4171(18) 1.1522(11) -0.0481(10) 0.039(5) Uiso 1 1 d . . . . .
C33 C 0.34221(14) 1.04010(9) -0.02242(8) 0.0220(3) Uani 1 1 d . . . . .
H33 H 0.3812(17) 1.0112(10) -0.0602(9) 0.027(4) Uiso 1 1 d . . . . .
C34 C -0.03489(18) 0.75804(13) 0.07340(11) 0.0492(5) Uani 1 1 d . . . . .
H34A H -0.0521 0.7559 0.1229 0.074 Uiso 1 1 calc R U . . .
H34B H -0.1185 0.7546 0.0458 0.074 Uiso 1 1 calc R U . . .
H34C H 0.0092 0.8090 0.0632 0.074 Uiso 1 1 calc R U . . .
C36 C 0.4166(2) 0.63836(16) -0.04836(13) 0.0550(6) Uani 1 1 d . . . . .
H36 H 0.496(2) 0.6088(14) -0.0258(11) 0.058(6) Uiso 1 1 d . . . . .
H36A H 0.429(3) 0.7022(19) -0.0545(15) 0.098(10) Uiso 1 1 d . . . . .
C35A C -0.0289(6) 0.6211(4) 0.0618(3) 0.0552(16) Uani 0.59 1 d . . P A 1
H35A H -0.1157 0.6298 0.0384 0.083 Uiso 0.59 1 calc R U P A 1
H35B H -0.0395 0.6089 0.1109 0.083 Uiso 0.59 1 calc R U P A 1
H35C H 0.0149 0.5757 0.0399 0.083 Uiso 0.59 1 calc R U P A 1
C35B C 0.0063(8) 0.6119(5) 0.0842(4) 0.0404(15) Uani 0.41 1 d . . P A 3
H35X H -0.0709 0.5922 0.0567 0.061 Uiso 0.41 1 calc R U P A 3
H35Y H -0.0162 0.6184 0.1327 0.061 Uiso 0.41 1 calc R U P A 3
H35Z H 0.0785 0.5730 0.0817 0.061 Uiso 0.41 1 calc R U P A 3
H36B H 0.399(3) 0.6120(18) -0.0980(16) 0.105(10) Uiso 1 1 d . . . . .
C37A C 0.2854(6) 0.5426(3) 0.0192(3) 0.0644(18) Uani 0.535 1 d . . P B 1
H37A H 0.2512 0.5081 -0.0189 0.097 Uiso 0.535 1 calc R U P B 1
H37B H 0.2230 0.5430 0.0563 0.097 Uiso 0.535 1 calc R U P B 1
H37C H 0.3706 0.5216 0.0374 0.097 Uiso 0.535 1 calc R U P B 1
C37B C 0.2659(6) 0.5436(3) -0.0183(3) 0.0492(12) Uani 0.465 1 d . . P B 3
H37X H 0.2671 0.5312 -0.0679 0.074 Uiso 0.465 1 calc R U P B 3
H37Y H 0.1770 0.5347 -0.0023 0.074 Uiso 0.465 1 calc R U P B 3
H37Z H 0.3284 0.5084 0.0077 0.074 Uiso 0.465 1 calc R U P B 3

loop_
_atom_site_aniso_label
_atom_site_aniso_U_11
_atom_site_aniso_U_22
_atom_site_aniso_U_33
_atom_site_aniso_U_23
_atom_site_aniso_U_13
_atom_site_aniso_U_12
Al1 0.0205(2) 0.01284(19) 0.0155(2) 0.00119(15) -0.00322(15) -0.00128(15)
N1 0.0191(5) 0.0141(5) 0.0144(5) -0.0009(4) -0.0003(4) -0.0005(4)
N2 0.0196(5) 0.0132(5) 0.0148(5) 0.0009(4) -0.0006(4) 0.0005(4)
N3 0.0244(6) 0.0354(7) 0.0239(6) 0.0079(5) -0.0011(5) -0.0090(5)
N4 0.0423(8) 0.0180(6) 0.0307(7) -0.0044(5) -0.0098(6) 0.0081(6)
C1 0.0163(6) 0.0142(6) 0.0169(6) -0.0001(5) 0.0035(5) 0.0006(5)
C2 0.0178(6) 0.0134(6) 0.0169(6) 0.0012(5) 0.0015(5) 0.0005(5)
C3 0.0228(7) 0.0155(6) 0.0188(6) 0.0033(5) -0.0003(5) 0.0012(5)
C4 0.0263(7) 0.0184(7) 0.0175(7) 0.0024(5) -0.0031(6) 0.0014(5)
C5 0.0188(6) 0.0167(6) 0.0146(6) 0.0009(5) -0.0010(5) -0.0005(5)
C6 0.0206(6) 0.0149(6) 0.0143(6) 0.0007(5) -0.0042(5) 0.0015(5)
C7 0.0215(7) 0.0184(6) 0.0132(6) 0.0013(5) -0.0020(5) 0.0006(5)
C8 0.0230(7) 0.0163(6) 0.0178(6) 0.0019(5) -0.0022(5) -0.0012(5)
C9 0.0254(7) 0.0158(6) 0.0183(7) -0.0012(5) -0.0039(5) 0.0035(5)
C10 0.0208(7) 0.0228(7) 0.0216(7) -0.0015(6) 0.0009(5) 0.0041(6)
C11 0.0209(7) 0.0189(7) 0.0189(6) 0.0012(5) -0.0020(5) -0.0002(5)
C12 0.0238(7) 0.0263(8) 0.0257(7) -0.0056(6) 0.0028(6) -0.0027(6)
C13 0.0339(9) 0.0188(7) 0.0316(9) -0.0064(6) 0.0003(7) 0.0033(7)
C14 0.0275(8) 0.0245(8) 0.0342(9) -0.0020(7) 0.0069(7) -0.0044(6)
C15 0.0177(6) 0.0133(6) 0.0165(6) -0.0013(5) 0.0019(5) -0.0004(5)
C16 0.0204(7) 0.0167(7) 0.0183(6) -0.0026(5) 0.0003(5) -0.0015(5)
C17 0.0231(7) 0.0197(7) 0.0161(6) -0.0016(5) -0.0029(5) -0.0005(5)
C18 0.0176(6) 0.0171(6) 0.0153(6) 0.0002(5) 0.0000(5) 0.0015(5)
C19 0.0193(6) 0.0155(6) 0.0132(6) -0.0002(5) -0.0040(5) 0.0002(5)
C20 0.0199(7) 0.0188(7) 0.0151(6) -0.0005(5) -0.0018(5) 0.0022(5)
C21 0.0198(7) 0.0214(7) 0.0196(7) 0.0010(5) 0.0018(5) -0.0009(5)
C22 0.0242(7) 0.0168(7) 0.0212(7) 0.0013(5) -0.0001(5) 0.0012(5)
C23 0.0206(7) 0.0198(7) 0.0202(7) 0.0002(5) 0.0004(5) 0.0054(5)
C24 0.0196(7) 0.0201(7) 0.0153(6) -0.0003(5) -0.0002(5) 0.0000(5)
C25 0.0263(8) 0.0274(8) 0.0241(8) 0.0022(6) 0.0047(6) 0.0092(6)
C26 0.0361(9) 0.0187(7) 0.0433(10) 0.0072(7) 0.0109(8) 0.0042(7)
C27 0.0284(8) 0.0282(8) 0.0339(9) 0.0049(7) 0.0130(7) 0.0021(7)
C28 0.0179(6) 0.0144(6) 0.0182(6) 0.0004(5) -0.0017(5) 0.0010(5)
C29 0.0271(7) 0.0176(7) 0.0231(7) 0.0004(5) 0.0062(6) 0.0006(6)
C30 0.0341(8) 0.0179(7) 0.0268(8) -0.0034(6) 0.0045(6) 0.0033(6)
C31 0.0268(7) 0.0131(7) 0.0365(8) -0.0014(6) -0.0003(6) 0.0007(6)
C32 0.0250(8) 0.0191(7) 0.0349(8) 0.0040(6) 0.0089(6) -0.0008(6)
C33 0.0242(7) 0.0181(7) 0.0242(7) 0.0012(6) 0.0068(6) 0.0018(6)
C34 0.0316(9) 0.0679(14) 0.0493(12) 0.0246(10) 0.0144(8) 0.0133(9)
C36 0.0552(13) 0.0584(14) 0.0521(13) -0.0061(11) 0.0096(10) 0.0309(11)
C35A 0.054(3) 0.069(3) 0.043(3) 0.024(2) -0.001(2) -0.031(3)
C35B 0.050(4) 0.034(3) 0.038(4) 0.008(3) 0.013(3) -0.015(3)
C37A 0.098(4) 0.0180(18) 0.072(3) -0.007(2) -0.049(3) 0.0133(19)
C37B 0.065(3) 0.0182(19) 0.065(3) -0.008(3) 0.009(3) 0.004(2)

loop_
_atom_type_symbol
_atom_type_description
_atom_type_scat_dispersion_real
_atom_type_scat_dispersion_imag
_atom_type_scat_source
C C 0.0033 0.0016 'International Tables Vol C Tables 4.2.6.8 and 6.1.1.4'
H H 0.0000 0.0000 'International Tables Vol C Tables 4.2.6.8 and 6.1.1.4'
N N 0.0061 0.0033 'International Tables Vol C Tables 4.2.6.8 and 6.1.1.4'
Al Al 0.0645 0.0514 'International Tables Vol C Tables 4.2.6.8 and 6.1.1.4'

loop_
_geom_angle_atom_site_label_1
_geom_angle_atom_site_label_2
_geom_angle_atom_site_label_3
_geom_angle
N4 Al1 N3 119.75(7)
N4 Al1 N2 112.05(6)
N3 Al1 N2 107.44(6)
N4 Al1 N1 111.45(6)
N3 Al1 N1 109.44(6)
N2 Al1 N1 93.52(5)
C5 N1 C2 106.63(11)
C5 N1 Al1 127.45(9)
C2 N1 Al1 123.82(9)
C18 N2 C15 106.82(11)
C18 N2 Al1 127.34(9)
C15 N2 Al1 125.76(9)
C35A N3 C34 106.2(3)
C34 N3 C35B 114.2(3)
C35A N3 Al1 132.5(3)
C34 N3 Al1 120.32(12)
C35B N3 Al1 124.3(3)
C37B N4 C36 104.9(3)
C36 N4 C37A 115.3(3)
C37B N4 Al1 129.7(3)
C36 N4 Al1 121.19(13)
C37A N4 Al1 123.0(3)
C15 C1 C2 124.94(12)
C15 C1 C28 116.08(11)
C2 C1 C28 118.93(11)
N1 C2 C1 123.69(12)
N1 C2 C3 108.50(11)
C1 C2 C3 127.69(12)
C4 C3 C2 107.26(12)
C4 C3 H3 126.9(9)
C2 C3 H3 125.9(9)
C3 C4 C5 107.11(12)
C3 C4 H4 128.2(10)
C5 C4 H4 124.6(9)
N1 C5 C4 110.46(12)
N1 C5 C6 122.18(11)
C4 C5 C6 126.89(12)
C7 C6 C11 119.87(12)
C7 C6 C5 122.75(12)
C11 C6 C5 117.37(12)
C8 C7 C6 119.01(13)
C8 C7 C12 119.42(13)
C6 C7 C12 121.48(12)
C9 C8 C7 121.88(13)
C9 C8 H8 119.9(9)
C7 C8 H8 118.2(9)
C8 C9 C10 118.17(13)
C8 C9 C13 121.39(13)
C10 C9 C13 120.43(14)
C11 C10 C9 121.90(13)
C11 C10 H10 117.5(10)
C9 C10 H10 120.6(10)
C10 C11 C6 119.00(13)
C10 C11 C14 119.71(13)
C6 C11 C14 121.29(13)
C7 C12 H12A 109.5
C7 C12 H12B 109.5
H12A C12 H12B 109.5
C7 C12 H12C 109.5
H12A C12 H12C 109.5
H12B C12 H12C 109.5
C9 C13 H13B 112.2(15)
C9 C13 H13A 114.1(16)
H13B C13 H13A 103(2)
C9 C13 H13 114.2(17)
H13B C13 H13 107(2)
H13A C13 H13 106(2)
C11 C14 H14B 111.3(12)
C11 C14 H14A 114.0(13)
H14B C14 H14A 106.4(17)
C11 C14 H14 113.3(13)
H14B C14 H14 105.0(17)
H14A C14 H14 106.1(17)
N2 C15 C1 123.75(12)
N2 C15 C16 108.36(11)
C1 C15 C16 127.81(12)
C17 C16 C15 107.25(12)
C17 C16 H16 127.0(10)
C15 C16 H16 125.7(10)
C16 C17 C18 107.13(12)
C16 C17 H17 127.1(10)
C18 C17 H17 125.7(10)
N2 C18 C17 110.43(12)
N2 C18 C19 122.75(11)
C17 C18 C19 126.76(12)
C20 C19 C24 120.29(12)
C20 C19 C18 119.26(12)
C24 C19 C18 120.42(12)
C21 C20 C19 118.88(12)
C21 C20 C25 120.14(13)
C19 C20 C25 120.99(13)
C20 C21 C22 121.88(13)
C20 C21 H21 119.0(10)
C22 C21 H21 119.1(10)
C21 C22 C23 118.16(13)
C21 C22 C26 120.76(13)
C23 C22 C26 121.08(13)
C22 C23 C24 121.87(13)
C22 C23 H23 120.7(10)
C24 C23 H23 117.4(11)
C23 C24 C19 118.77(12)
C23 C24 C27 120.49(13)
C19 C24 C27 120.74(13)
C20 C25 H25A 112.2(13)
C20 C25 H25B 113.3(16)
H25A C25 H25B 102.9(19)
C20 C25 H25 112.4(13)
H25A C25 H25 107.3(18)
H25B C25 H25 108(2)
C22 C26 H26A 110.1(14)
C22 C26 H26B 112.0(12)
H26A C26 H26B 106.4(18)
C22 C26 H26 113.1(13)
H26A C26 H26 103.9(18)
H26B C26 H26 110.8(18)
C24 C27 H27A 110.4(13)
C24 C27 H27B 109.9(12)
H27A C27 H27B 109.5(18)
C24 C27 H27 110.0(13)
H27A C27 H27 108.6(17)
H27B C27 H27 108.4(17)
C33 C28 C29 118.77(13)
C33 C28 C1 121.02(12)
C29 C28 C1 120.12(12)
C30 C29 C28 120.63(14)
C30 C29 H29 120.7(11)
C28 C29 H29 118.7(11)
C31 C30 C29 120.09(14)
C31 C30 H30 120.9(11)
C29 C30 H30 119.0(12)
C30 C31 C32 120.03(13)
C30 C31 H31 119.8(11)
C32 C31 H31 120.2(11)
C31 C32 C33 120.05(14)
C31 C32 H32 120.4(11)
C33 C32 H32 119.6(11)
C32 C33 C28 120.41(14)
C32 C33 H33 120.1(10)
C28 C33 H33 119.4(10)
N3 C34 H34A 109.5
N3 C34 H34B 109.5
H34A C34 H34B 109.5
N3 C34 H34C 109.5
H34A C34 H34C 109.5
H34B C34 H34C 109.5
N4 C36 H36 109.4(13)
N4 C36 H36A 107.6(16)
H36 C36 H36A 115(2)
N4 C36 H36B 109.8(17)
H36 C36 H36B 106(2)
H36A C36 H36B 109(2)
N3 C35A H35A 109.5
N3 C35A H35B 109.5
H35A C35A H35B 109.5
N3 C35A H35C 109.5
H35A C35A H35C 109.5
H35B C35A H35C 109.5
N3 C35B H35X 109.5
N3 C35B H35Y 109.5
H35X C35B H35Y 109.5
N3 C35B H35Z 109.5
H35X C35B H35Z 109.5
H35Y C35B H35Z 109.5
N4 C37A H37A 109.5
N4 C37A H37B 109.5
H37A C37A H37B 109.5
N4 C37A H37C 109.5
H37A C37A H37C 109.5
H37B C37A H37C 109.5
N4 C37B H37X 109.5
N4 C37B H37Y 109.5
H37X C37B H37Y 109.5
N4 C37B H37Z 109.5
H37X C37B H37Z 109.5
H37Y C37B H37Z 109.5

loop_
_geom_bond_atom_site_label_1
_geom_bond_atom_site_label_2
_geom_bond_distance
Al1 N4 1.7922(14)
Al1 N3 1.7994(14)
Al1 N2 1.9169(12)
Al1 N1 1.9297(12)
N1 C5 1.3576(16)
N1 C2 1.4045(16)
N2 C18 1.3560(16)
N2 C15 1.3999(16)
N3 C35A 1.413(7)
N3 C34 1.439(2)
N3 C35B 1.496(8)
N4 C37B 1.432(5)
N4 C36 1.455(3)
N4 C37A 1.486(5)
C1 C15 1.4037(18)
C1 C2 1.4060(18)
C1 C28 1.4940(18)
C2 C3 1.4193(18)
C3 C4 1.3790(19)
C3 H3 0.973(16)
C4 C5 1.4109(19)
C4 H4 0.970(16)
C5 C6 1.4908(18)
C6 C7 1.4048(19)
C6 C11 1.4111(19)
C7 C8 1.3969(19)
C7 C12 1.506(2)
C8 C9 1.390(2)
C8 H8 0.994(16)
C9 C10 1.394(2)
C9 C13 1.510(2)
C10 C11 1.393(2)
C10 H10 0.959(17)
C11 C14 1.510(2)
C12 H12A 0.9800
C12 H12B 0.9800
C12 H12C 0.9800
C13 H13B 0.95(3)
C13 H13A 0.96(3)
C13 H13 0.95(3)
C14 H14B 0.97(2)
C14 H14A 0.97(2)
C14 H14 0.96(2)
C15 C16 1.4232(18)
C16 C17 1.3755(19)
C16 H16 0.985(18)
C17 C18 1.4103(19)
C17 H17 0.932(17)
C18 C19 1.4873(18)
C19 C20 1.4041(19)
C19 C24 1.4064(19)
C20 C21 1.3925(19)
C20 C25 1.507(2)
C21 C22 1.393(2)
C21 H21 0.961(17)
C22 C23 1.393(2)
C22 C26 1.510(2)
C23 C24 1.3936(19)
C23 H23 0.957(18)
C24 C27 1.507(2)
C25 H25A 0.97(2)
C25 H25B 0.92(3)
C25 H25 0.95(2)
C26 H26A 0.96(2)
C26 H26B 1.02(2)
C26 H26 0.96(2)
C27 H27A 1.01(2)
C27 H27B 0.96(2)
C27 H27 1.03(2)
C28 C33 1.3956(19)
C28 C29 1.3969(19)
C29 C30 1.386(2)
C29 H29 0.973(19)
C30 C31 1.385(2)
C30 H30 0.980(19)
C31 C32 1.385(2)
C31 H31 0.976(19)
C32 C33 1.392(2)
C32 H32 1.000(19)
C33 H33 0.973(17)
C34 H34A 0.9800
C34 H34B 0.9800
C34 H34C 0.9800
C36 H36 1.02(2)
C36 H36A 1.07(3)
C36 H36B 1.06(3)
C35A H35A 0.9800
C35A H35B 0.9800
C35A H35C 0.9800
C35B H35X 0.9800
C35B H35Y 0.9800
C35B H35Z 0.9800
C37A H37A 0.9800
C37A H37B 0.9800
C37A H37C 0.9800
C37B H37X 0.9800
C37B H37Y 0.9800
C37B H37Z 0.9800
